data_2100458
_publ_contact_author_email S.Parsons@ed.ac.uk
_publ_contact_author_name 'Simon Parsons'
_journal_coeditor_code WS5036
_journal_date_accepted 2006-01-17
_journal_date_recd_electronic 2005-08-15
_journal_issue 2
_journal_name_full 'Acta Crystallographica, Section B'
_journal_page_first 280
_journal_page_last 286
_journal_paper_category FA
_journal_paper_doi 10.1107/S0108768106001893
_journal_volume 62
_journal_year 2006
_chemical_formula_moiety 'C2 H6 O4 S1'
_chemical_formula_sum 'C2 H6 O4 S'
_chemical_formula_weight 126.13
_chemical_name_systematic dimethylsulfate
_space_group_IT_number 43
_space_group_name_Hall 'F 2 -2d'
_space_group_name_H-M_alt 'F d d 2'
_symmetry_cell_setting orthorhombic
_symmetry_space_group_name_Hall 'F 2 -2d'
_symmetry_space_group_name_H-M 'F d d 2'
_atom_sites_solution_hydrogens geom
_atom_sites_solution_primary Patterson
_audit_creation_method CRYSTALS_ver_12.80
_cell_angle_alpha 90
_cell_angle_beta 90
_cell_angle_gamma 90
_cell_formula_units_Z 8
_cell_length_a 12.0568(7)
_cell_length_b 15.9176(10)
_cell_length_c 5.8001(4)
_cell_measurement_reflns_used 1014
_cell_measurement_temperature 220
_cell_measurement_theta_max 25
_cell_measurement_theta_min 3
_cell_volume 1113.13(12)
_computing_cell_refinement 'SAINT (Siemens ,1995)'
_computing_data_collection 'SMART (Siemens, 1993)'
_computing_data_reduction 'SAINT (Siemens ,1995)'
_computing_molecular_graphics 'CAMERON (Watkin et al., 1996)'
_computing_publication_material 'CRYSTALS (Betteridge et al., 2003)'
_computing_structure_refinement 'CRYSTALS (Betteridge et al., 2003)'
_computing_structure_solution 'DIRDIF-96 (Beurskens et al., 1996)'
_diffrn_ambient_temperature 220
_diffrn_measured_fraction_theta_full 0.997
_diffrn_measured_fraction_theta_max 0.972
_diffrn_measurement_device_type 'Bruker SMART'
_diffrn_measurement_method \w
_diffrn_radiation_monochromator graphite
_diffrn_radiation_type 'Mo K\a'
_diffrn_radiation_wavelength 0.71073
_diffrn_reflns_av_R_equivalents 0.043
_diffrn_reflns_limit_h_max 16
_diffrn_reflns_limit_h_min -16
_diffrn_reflns_limit_k_max 21
_diffrn_reflns_limit_k_min -21
_diffrn_reflns_limit_l_max 8
_diffrn_reflns_limit_l_min -6
_diffrn_reflns_number 2198
_diffrn_reflns_theta_full 27.668
_diffrn_reflns_theta_max 30.405
_diffrn_reflns_theta_min 4.104
_diffrn_standards_number 0
_exptl_absorpt_coefficient_mu 0.495
_exptl_absorpt_correction_T_max 0.69
_exptl_absorpt_correction_T_min 0.37
_exptl_absorpt_correction_type multi-scan
_exptl_absorpt_process_details 'SADABS version 2004/1'
_exptl_crystal_colour colourless
_exptl_crystal_density_diffrn 1.505
_exptl_crystal_description cylinder
_exptl_crystal_F_000 528
_exptl_crystal_size_max 4.00
_exptl_crystal_size_mid 0.75
_exptl_crystal_size_min 0.75
_refine_diff_density_max 0.17
_refine_diff_density_min -0.11
_refine_ls_abs_structure_details 'Flack, 204 Friedel-pairs'
_refine_ls_abs_structure_Flack 0.14(12)
_refine_ls_extinction_coef 42(9)
_refine_ls_extinction_method 'Larson 1970 Crystallographic Computing eq 22'
_refine_ls_goodness_of_fit_ref 0.9311
_refine_ls_hydrogen_treatment refall
_refine_ls_matrix_type full
_refine_ls_number_parameters 47
_refine_ls_number_reflns 740
_refine_ls_number_restraints 13
_refine_ls_R_factor_all 0.0407
_refine_ls_R_factor_gt 0.0336
_refine_ls_shift/su_max 0.000165
_refine_ls_structure_factor_coef Fsqd
_refine_ls_weighting_details
;
 w=1/[\s^2^(F^2^) + 0.05 + 0.00P]
where P=(max(Fo^2^,0) + 2Fc^2^)/3
;
_refine_ls_weighting_scheme calc
_refine_ls_wR_factor_all 0.0864
_refine_ls_wR_factor_gt 0.0842
_refine_ls_wR_factor_ref 0.0864
_reflns_number_gt 594
_reflns_number_total 742
_reflns_threshold_expression I>2.00u(I)
_cod_depositor_comments
;
The following automatic conversions were performed:
'_symmetry_cell_setting' value 'Orthorhombic' changed to 'orthorhombic'
according to '/home/saulius/struct/CIF-dictionaries/cif_core.dic'
dictionary named 'cif_core.dic' version 2.4.1 from 2010-06-29.

Automatic conversion script
Id: cif_fix_enum 1527 2010-12-29 10:47:43Z saulius 
;
_cod_original_sg_symbol_H-M 'F d d 2 '
_cod_original_formula_sum 'C2 H6 O4 S1'
_cod_database_code 2100458

loop_
_symmetry_equiv_pos_as_xyz
x,y,z
x,y+1/2,z+1/2
x+1/2,y,z+1/2
x+1/2,y+1/2,z
-x+1/4,y+1/4,z+1/4
-x+1/4,y+3/4,z+3/4
-x+3/4,y+1/4,z+3/4
-x+3/4,y+3/4,z+1/4
x+1/4,-y+1/4,z+1/4
x+1/4,-y+3/4,z+3/4
x+3/4,-y+1/4,z+3/4
x+3/4,-y+3/4,z+1/4
-x+1/2,-y,z+1/2
-x+1/2,-y+1/2,z+1
-x+1,-y,z+1
-x+1,-y+1/2,z+1/2

loop_
_atom_site_type_symbol
_atom_site_label
_atom_site_fract_x
_atom_site_fract_y
_atom_site_fract_z
_atom_site_U_iso_or_equiv
_atom_site_adp_type
_atom_site_occupancy
S S1 0.2500 0.2500 0.9822(2) 0.0696 Uani 1.0000
O O2 0.33323(16) 0.2936(2) 1.1015(4) 0.1247 Uani 1.0000
O O3 0.30287(13) 0.18559(10) 0.8202(3) 0.0739 Uani 1.0000
C C4 0.3975(2) 0.2129(2) 0.6838(4) 0.0898 Uani 1.0000
H H41 0.421(2) 0.1670(14) 0.596(5) 0.160(2) Uiso 1.0000
H H42 0.4535(17) 0.2294(18) 0.784(4) 0.161(2) Uiso 1.0000
H H43 0.376(2) 0.2570(16) 0.582(5) 0.160(2) Uiso 1.0000

loop_
_atom_site_aniso_label
_atom_site_aniso_U_11
_atom_site_aniso_U_22
_atom_site_aniso_U_33
_atom_site_aniso_U_12
_atom_site_aniso_U_13
_atom_site_aniso_U_23
S1 0.0634(4) 0.0963(5) 0.0492(3) 0.0091(5) 0.0000 0.0000
O2 0.0960(13) 0.181(2) 0.0973(16) 0.0163(16) -0.0266(15) -0.0594(18)
O3 0.0740(9) 0.0635(8) 0.0841(11) 0.0041(8) 0.0032(8) 0.0017(7)
C4 0.0813(14) 0.1009(17) 0.0873(19) 0.0041(14) 0.0248(14) -0.0142(15)

loop_
_atom_type_symbol
_atom_type_scat_dispersion_real
_atom_type_scat_dispersion_imag
_atom_type_scat_source
C 0.0033 0.0016 'International Tables Vol C 4.2.6.8 and 6.1.1.4'
H 0.0000 0.0000 'International Tables Vol C 4.2.6.8 and 6.1.1.4'
O 0.0106 0.0060 'International Tables Vol C 4.2.6.8 and 6.1.1.4'
S 0.1246 0.1234 'International Tables Vol C 4.2.6.8 and 6.1.1.4'

loop_
_geom_angle_atom_site_label_1
_geom_angle_atom_site_label_2
_geom_angle_atom_site_label_3
_geom_angle_site_symmetry_1
_geom_angle_site_symmetry_3
_geom_angle
_geom_angle_publ_flag
O3 S1 O2 14_554 14_554 109.67(11) yes
O3 S1 O2 14_554 . 105.62(15) yes
O2 S1 O2 14_554 . 120.9(2) yes
O3 S1 O3 14_554 . 104.22(12) yes
O2 S1 O3 14_554 . 105.62(15) yes
O2 S1 O3 . . 109.67(11) yes
S1 O3 C4 . . 117.43(15) yes
O3 C4 H41 . . 107.5(15) no
O3 C4 H42 . . 108.4(15) no
H41 C4 H42 . . 110.1(16) no
O3 C4 H43 . . 109.9(16) no
H41 C4 H43 . . 108.7(16) no
H42 C4 H43 . . 112.2(17) no

loop_
_geom_bond_atom_site_label_1
_geom_bond_atom_site_label_2
_geom_bond_site_symmetry_2
_geom_bond_distance
_geom_bond_publ_flag
S1 O3 14_554 1.5297(17) yes
S1 O2 14_554 1.403(2) yes
S1 O2 . 1.403(2) yes
S1 O3 . 1.5297(17) yes
O3 C4 . 1.455(3) yes
C4 H41 . 0.936(19) no
C4 H42 . 0.928(18) no
C4 H43 . 0.953(19) no
